data_2021442
loop_
_publ_author_name
'Bouchene, Rafika'
'Bouacida, Sofiane'

_publ_section_title
;
 Syntheses, supramolecular networks and Hirshfeld surface and thermal
 analyses of two new cadmium chloride coordination polymers with an
 <i>N</i>,<i>O</i>-chelating ligand
;
_journal_coeditor_code FP3058
_journal_issue 2
_journal_name_full 'Acta Crystallographica Section C'
_journal_page_first
;
;
_journal_paper_doi 10.1107/S2053229618018132
_journal_volume 75
_journal_year 2019
_chemical_compound_source 'synthesis as described'
_chemical_formula_iupac '(C5 H6 N3 O2) [Cd (C5 H4 N3 O2) Cl2], H2 O'
_chemical_formula_moiety 'C5 H6 N3 O2 +, C5 H4 Cd Cl2 N3 O2 -, H2 O'
_chemical_formula_sum 'C10 H12 Cd Cl2 N6 O5'
_chemical_formula_weight 479.57
_chemical_name_systematic
;Poly[2-amino-3-carboxypyrazin-1-ium
[(3-aminopyrazine-2-carboxylato-\k^2^<i>N</i>^1^,<i>O</i>)di-\m-chlorido-cadmium(II)] monohydrate]
;
_space_group_crystal_system orthorhombic
_space_group_IT_number 61
_space_group_name_Hall '-P 2bc 2ac'
_space_group_name_H-M_alt 'P c a b'
_symmetry_space_group_name_Hall '-P 2bc 2ac'
_symmetry_space_group_name_H-M 'P c a b'
_atom_sites_solution_hydrogens geom
_atom_sites_solution_primary direct
_atom_sites_solution_secondary difmap
_audit_conform_dict_name cif_core.dic
_audit_conform_dict_version 2.3
_audit_creation_method 'WinGX routine CIF_UPDATE'
_cell_angle_alpha 90
_cell_angle_beta 90
_cell_angle_gamma 90
_cell_formula_units_Z 8
_cell_length_a 7.2637(2)
_cell_length_b 17.7011(5)
_cell_length_c 24.3144(5)
_cell_measurement_reflns_used 4719
_cell_measurement_temperature 150(2)
_cell_measurement_theta_max 27.36
_cell_measurement_theta_min 2.85
_cell_volume 3126.24(14)
_computing_cell_refinement
;
APEX2 (Bruker, 2011)
;
_computing_data_collection
;
APEX2 (Bruker, 2011)
;
_computing_data_reduction
;
APEX2 (Bruker, 2011)
;
_computing_molecular_graphics
;
ORTEP-3 for Windows (Farrugia, 2012) and DIAMOND (Brandenburg & Berndt,
2001)
;
_computing_publication_material
;
WinGX (Farrugia, 2012) and
CRYSCAL (T. Roisnel, local program)
;
_computing_structure_refinement
;
SHELXL97 (Sheldrick, 2008)
;
_computing_structure_solution
;
SHELXS97 (Sheldrick, 2008)
;
_diffrn_ambient_temperature 150(2)
_diffrn_detector 'CCD plate'
_diffrn_measured_fraction_theta_full 0.987
_diffrn_measured_fraction_theta_max 0.987
_diffrn_measurement_device_type 'Bruker APEXII'
_diffrn_measurement_method 'CCD rotation images, thin slices'
_diffrn_radiation_monochromator graphite
_diffrn_radiation_probe x-ray
_diffrn_radiation_type MoK\a
_diffrn_radiation_wavelength 0.71073
_diffrn_reflns_av_R_equivalents 0.0353
_diffrn_reflns_av_unetI/netI 0.0331
_diffrn_reflns_limit_h_max 9
_diffrn_reflns_limit_h_min -7
_diffrn_reflns_limit_k_max 22
_diffrn_reflns_limit_k_min -14
_diffrn_reflns_limit_l_max 31
_diffrn_reflns_limit_l_min -30
_diffrn_reflns_number 14874
_diffrn_reflns_theta_full 27.47
_diffrn_reflns_theta_max 27.47
_diffrn_reflns_theta_min 2.85
_exptl_absorpt_coefficient_mu 1.776
_exptl_absorpt_correction_T_max 0.852
_exptl_absorpt_correction_T_min 0.673
_exptl_absorpt_correction_type multi-scan
_exptl_absorpt_process_details
;
(SADABS: Sheldrick, 2002)
;
_exptl_crystal_colour yellow
_exptl_crystal_density_diffrn 2.038
_exptl_crystal_density_method 'not measured'
_exptl_crystal_description prism
_exptl_crystal_F_000 1888
_exptl_crystal_size_max 0.32
_exptl_crystal_size_mid 0.16
_exptl_crystal_size_min 0.09
_refine_diff_density_max 0.44
_refine_diff_density_min -0.524
_refine_ls_extinction_method none
_refine_ls_goodness_of_fit_ref 0.919
_refine_ls_hydrogen_treatment mixed
_refine_ls_matrix_type full
_refine_ls_number_parameters 223
_refine_ls_number_reflns 3534
_refine_ls_number_restraints 2
_refine_ls_restrained_S_all 0.919
_refine_ls_R_factor_all 0.0342
_refine_ls_R_factor_gt 0.0285
_refine_ls_shift/su_max 0.044
_refine_ls_shift/su_mean 0.002
_refine_ls_structure_factor_coef Fsqd
_refine_ls_weighting_details 'calc w=1/[\s^2^(Fo^2^)+(0.0581P)^2^+0.0000P] where P=(Fo^2^+2Fc^2^)/3'
_refine_ls_weighting_scheme calc
_refine_ls_wR_factor_gt 0.0781
_refine_ls_wR_factor_ref 0.082
_reflns_number_gt 3071
_reflns_number_total 3534
_reflns_threshold_expression >2sigma(I)
_cod_data_source_file fp3058sup1.cif
_cod_data_source_block Cd1
_cod_database_code 2021442

loop_
_space_group_symop_operation_xyz
'x, y, z'
'-x, -y+1/2, z+1/2'
'x+1/2, -y, -z+1/2'
'-x+1/2, y+1/2, -z'
'-x, -y, -z'
'x, y-1/2, -z-1/2'
'-x-1/2, y, z-1/2'
'x-1/2, -y-1/2, z'

loop_
_atom_site_type_symbol
_atom_site_label
_atom_site_fract_x
_atom_site_fract_y
_atom_site_fract_z
_atom_site_U_iso_or_equiv
_atom_site_adp_type
_atom_site_calc_flag
_atom_site_refinement_flags
_atom_site_occupancy
_atom_site_symmetry_multiplicity
Cd Cd1 0.59301(3) 0.707208(10) 0.095661(7) 0.01376(9) Uani d . 1 1
Cl Cl2 0.78224(9) 0.79847(3) 0.03572(2) 0.01588(14) Uani d . 1 1
Cl Cl1 0.39472(9) 0.78584(3) 0.16052(3) 0.01766(15) Uani d . 1 1
O O1A 0.6969(2) 0.61123(9) 0.04216(7) 0.0175(4) Uani d . 1 1
O O2A 0.7025(2) 0.48846(9) 0.02306(7) 0.0171(4) Uani d . 1 1
O O2B 0.9146(3) 0.26294(11) 0.12133(8) 0.0239(5) Uani d . 1 1
O O1W 0.7245(3) 0.18053(11) 0.22195(7) 0.0210(4) Uani d D 1 1
H H1W 0.791(4) 0.1472(16) 0.2057(10) 0.025 Uiso d D 1 1
H H2W 0.769(4) 0.1809(15) 0.2545(8) 0.025 Uiso d D 1 1
O O1B 0.7794(3) 0.31984(9) 0.19271(7) 0.0203(4) Uani d . 1 1
H H1B 0.7462 0.2766 0.1998 0.031 Uiso calc R 1 1
N N3B 1.0915(3) 0.34875(13) 0.04737(9) 0.0213(5) Uani d . 1 1
H H3B1 1.1535 0.3577 0.0179 0.026 Uiso calc R 1 1
H H3B2 1.0568 0.3035 0.0548 0.026 Uiso calc R 1 1
N N1B 0.9131(3) 0.45382(12) 0.16369(9) 0.0160(5) Uani d . 1 1
N N1A 0.5193(3) 0.58806(11) 0.13710(8) 0.0139(4) Uani d . 1 1
N N2A 0.4076(3) 0.44513(12) 0.17066(9) 0.0162(5) Uani d . 1 1
N N2B 1.1063(3) 0.47511(12) 0.06822(9) 0.0149(5) Uani d . 1 1
H H2B 1.1673 0.4824 0.0384 0.018 Uiso calc R 1 1
N N3A 0.5187(3) 0.39278(12) 0.09042(8) 0.0175(5) Uani d . 1 1
H H3A1 0.4803 0.3496 0.1018 0.021 Uiso calc R 1 1
H H3A2 0.5729 0.3964 0.0591 0.021 Uiso calc R 1 1
C C1B 0.8797(4) 0.31950(15) 0.14814(10) 0.0154(5) Uani d . 1 1
C C4B 1.0695(4) 0.53453(16) 0.10111(11) 0.0170(6) Uani d . 1 1
H H4B 1.1083 0.5828 0.0914 0.02 Uiso calc R 1 1
C C3A 0.4367(4) 0.57804(15) 0.18563(10) 0.0184(6) Uani d . 1 1
H H3A 0.4158 0.6191 0.2087 0.022 Uiso calc R 1 1
C C1A 0.6560(3) 0.54351(13) 0.05262(10) 0.0133(5) Uani d . 1 1
C C3B 0.9747(4) 0.52307(14) 0.14880(10) 0.0175(5) Uani d . 1 1
H H3B 0.9517 0.564 0.1718 0.021 Uiso calc R 1 1
C C5B 1.0501(4) 0.40408(14) 0.08079(10) 0.0147(5) Uani d . 1 1
C C2B 0.9480(4) 0.39624(14) 0.13115(10) 0.0140(5) Uani d . 1 1
C C4A 0.3821(4) 0.50600(15) 0.20151(10) 0.0183(6) Uani d . 1 1
H H4A 0.3248 0.5002 0.2355 0.022 Uiso calc R 1 1
C C5A 0.4942(4) 0.45445(13) 0.12153(9) 0.0132(5) Uani d . 1 1
C C2A 0.5519(3) 0.52824(15) 0.10494(10) 0.0122(5) Uani d . 1 1

loop_
_atom_site_aniso_label
_atom_site_aniso_U_11
_atom_site_aniso_U_22
_atom_site_aniso_U_33
_atom_site_aniso_U_12
_atom_site_aniso_U_13
_atom_site_aniso_U_23
Cd1 0.01352(14) 0.00993(12) 0.01783(12) -0.00012(7) 0.00300(7) -0.00082(6)
Cl2 0.0156(3) 0.0147(3) 0.0174(3) -0.0018(2) 0.0004(2) 0.0030(2)
Cl1 0.0176(4) 0.0175(3) 0.0178(3) 0.0029(2) 0.0008(2) -0.0043(2)
O1A 0.0209(11) 0.0107(8) 0.0209(9) -0.0017(8) 0.0083(8) 0.0015(7)
O2A 0.0194(10) 0.0143(9) 0.0175(8) -0.0001(8) 0.0032(7) -0.0025(7)
O2B 0.0333(13) 0.0142(10) 0.0242(10) 0.0000(8) 0.0064(8) -0.0019(8)
O1W 0.0276(12) 0.0172(9) 0.0181(9) 0.0019(9) 0.0011(8) -0.0016(7)
O1B 0.0260(11) 0.0136(8) 0.0214(9) -0.0024(8) 0.0080(8) 0.0016(7)
N3B 0.0280(14) 0.0172(11) 0.0186(11) -0.0031(10) 0.0076(9) -0.0036(9)
N1B 0.0140(12) 0.0142(11) 0.0197(11) 0.0026(9) -0.0027(8) -0.0013(8)
N1A 0.0119(11) 0.0136(10) 0.0162(10) 0.0000(9) -0.0025(9) -0.0012(8)
N2A 0.0172(12) 0.0148(11) 0.0167(10) 0.0003(9) -0.0010(8) 0.0026(8)
N2B 0.0120(11) 0.0151(11) 0.0176(11) -0.0001(9) 0.0002(8) 0.0036(8)
N3A 0.0224(13) 0.0104(10) 0.0196(11) -0.0020(10) 0.0024(9) -0.0004(8)
C1B 0.0129(13) 0.0163(12) 0.0168(12) 0.0009(11) -0.0023(10) 0.0002(10)
C4B 0.0138(14) 0.0108(13) 0.0265(14) -0.0016(10) -0.0045(10) 0.0022(10)
C3A 0.0196(14) 0.0190(13) 0.0167(12) 0.0000(11) -0.0009(10) -0.0025(10)
C1A 0.0103(12) 0.0144(12) 0.0152(11) 0.0026(10) -0.0035(10) 0.0020(9)
C3B 0.0189(14) 0.0108(12) 0.0229(13) 0.0007(11) 0.0002(11) -0.0007(9)
C5B 0.0124(13) 0.0163(13) 0.0155(11) -0.0022(11) -0.0018(10) 0.0010(10)
C2B 0.0113(13) 0.0141(12) 0.0167(11) 0.0015(10) -0.0015(10) 0.0004(9)
C4A 0.0157(14) 0.0230(14) 0.0160(12) -0.0015(12) -0.0001(10) 0.0021(10)
C5A 0.0119(13) 0.0127(12) 0.0150(11) 0.0016(11) -0.0046(9) 0.0010(9)
C2A 0.0081(12) 0.0146(12) 0.0140(11) 0.0006(10) -0.0007(9) -0.0012(9)

loop_
_atom_type_symbol
_atom_type_description
_atom_type_scat_dispersion_real
_atom_type_scat_dispersion_imag
_atom_type_scat_source
C C 0.0033 0.0016 'International Tables Vol C Tables 4.2.6.8 and 6.1.1.4'
H H 0 0 'International Tables Vol C Tables 4.2.6.8 and 6.1.1.4'
N N 0.0061 0.0033 'International Tables Vol C Tables 4.2.6.8 and 6.1.1.4'
O O 0.0106 0.006 'International Tables Vol C Tables 4.2.6.8 and 6.1.1.4'
Cl Cl 0.1484 0.1585 'International Tables Vol C Tables 4.2.6.8 and 6.1.1.4'
Cd Cd -0.8075 1.2024 'International Tables Vol C Tables 4.2.6.8 and 6.1.1.4'

loop_
_geom_angle_atom_site_label_1
_geom_angle_atom_site_label_2
_geom_angle_atom_site_label_3
_geom_angle_site_symmetry_1
_geom_angle_site_symmetry_3
_geom_angle
O1A Cd1 N1A . . 69.92(6)
O1A Cd1 Cl1 . . 162.07(5)
N1A Cd1 Cl1 . . 95.40(5)
O1A Cd1 Cl2 . . 88.14(4)
N1A Cd1 Cl2 . . 155.42(5)
Cl1 Cd1 Cl2 . . 108.02(2)
O1A Cd1 Cl2 . 8_575 86.59(5)
N1A Cd1 Cl2 . 8_575 90.42(5)
Cl1 Cd1 Cl2 . 8_575 83.18(2)
Cl2 Cd1 Cl2 . 8_575 99.49(2)
O1A Cd1 Cl1 . 8_675 95.67(5)
N1A Cd1 Cl1 . 8_675 88.63(5)
Cl1 Cd1 Cl1 . 8_675 94.15(2)
Cl2 Cd1 Cl1 . 8_675 82.46(2)
Cl2 Cd1 Cl1 8_575 8_675 177.07(2)
Cd1 Cl2 Cd1 . 8_675 96.777(19)
Cd1 Cl1 Cd1 . 8_575 97.01(2)
C1A O1A Cd1 . . 121.17(15)
H1W O1W H2W . . 103(2)
C1B O1B H1B . . 109.5
C5B N3B H3B1 . . 120
C5B N3B H3B2 . . 120
H3B1 N3B H3B2 . . 120
C2B N1B C3B . . 118.5(2)
C3A N1A C2A . . 119.4(2)
C3A N1A Cd1 . . 126.04(17)
C2A N1A Cd1 . . 114.27(16)
C4A N2A C5A . . 117.6(2)
C4B N2B C5B . . 122.0(2)
C4B N2B H2B . . 119
C5B N2B H2B . . 119
C5A N3A H3A1 . . 120
C5A N3A H3A2 . . 120
H3A1 N3A H3A2 . . 120
O2B C1B O1B . . 124.2(2)
O2B C1B C2B . . 121.7(2)
O1B C1B C2B . . 114.1(2)
N2B C4B C3B . . 119.2(2)
N2B C4B H4B . . 120.4
C3B C4B H4B . . 120.4
N1A C3A C4A . . 119.7(2)
N1A C3A H3A . . 120.1
C4A C3A H3A . . 120.1
O2A C1A O1A . . 123.9(2)
O2A C1A C2A . . 118.7(2)
O1A C1A C2A . . 117.4(2)
N1B C3B C4B . . 121.9(2)
N1B C3B H3B . . 119
C4B C3B H3B . . 119
N3B C5B N2B . . 119.0(2)
N3B C5B C2B . . 125.1(2)
N2B C5B C2B . . 115.9(2)
N1B C2B C5B . . 122.5(2)
N1B C2B C1B . . 118.1(2)
C5B C2B C1B . . 119.4(2)
N2A C4A C3A . . 123.2(2)
N2A C4A H4A . . 118.4
C3A C4A H4A . . 118.4
N3A C5A N2A . . 117.3(2)
N3A C5A C2A . . 123.1(2)
N2A C5A C2A . . 119.6(2)
N1A C2A C5A . . 120.4(2)
N1A C2A C1A . . 116.2(2)
C5A C2A C1A . . 123.4(2)

loop_
_geom_bond_atom_site_label_1
_geom_bond_atom_site_label_2
_geom_bond_site_symmetry_2
_geom_bond_distance
Cd1 O1A . 2.2691(16)
Cd1 N1A . 2.398(2)
Cd1 Cl1 . 2.5493(6)
Cd1 Cl2 . 2.5734(6)
Cd1 Cl2 8_575 2.6888(7)
Cd1 Cl1 8_675 2.7027(7)
Cl2 Cd1 8_675 2.6888(7)
Cl1 Cd1 8_575 2.7027(7)
O1A C1A . 1.261(3)
O2A C1A . 1.257(3)
O2B C1B . 1.221(3)
O1W H1W . 0.86(3)
O1W H2W . 0.853(17)
O1B C1B . 1.306(3)
O1B H1B . 0.82
N3B C5B . 1.307(3)
N3B H3B1 . 0.86
N3B H3B2 . 0.86
N1B C2B . 1.315(3)
N1B C3B . 1.354(3)
N1A C3A . 1.335(3)
N1A C2A . 1.337(3)
N2A C4A . 1.326(3)
N2A C5A . 1.360(3)
N2B C4B . 1.348(3)
N2B C5B . 1.357(3)
N2B H2B . 0.86
N3A C5A . 1.340(3)
N3A H3A1 . 0.86
N3A H3A2 . 0.86
C1B C2B . 1.504(3)
C4B C3B . 1.364(4)
C4B H4B . 0.93
C3A C4A . 1.390(4)
C3A H3A . 0.93
C1A C2A . 1.504(3)
C3B H3B . 0.93
C5B C2B . 1.438(4)
C4A H4A . 0.93
C5A C2A . 1.430(3)

loop_
_geom_hbond_atom_site_label_D
_geom_hbond_atom_site_label_H
_geom_hbond_atom_site_label_A
_geom_hbond_site_symmetry_A
_geom_hbond_distance_DH
_geom_hbond_distance_HA
_geom_hbond_distance_DA
_geom_hbond_angle_DHA
_geom_hbond_publ_flag
N3B H3B1 O1A 5_765 0.8600 1.9000 2.757(3) 172.00 yes
O1B H1B O1W . 0.8200 1.7900 2.597(3) 167.00 yes
O1W H1W N2A 8_665 0.86(3) 2.03(3) 2.876(3) 169(3) yes
N3B H3B2 O2B . 0.8600 2.0500 2.682(3) 130.00 yes
N2B H2B O2A 5_765 0.8600 1.8400 2.696(3) 172.00 yes
O1W H2W Cl1 3_565 0.86(2) 2.34(2) 3.1701(19) 166(2) yes
N3A H3A1 O2B 8_565 0.8600 2.1000 2.955(3) 171.00 yes
N3A H3A2 O2A . 0.8600 2.0800 2.708(3) 130.00 yes
C3B H3B Cl1 8_675 0.9300 2.7000 3.444(3) 137.00 yes
C4B H4B Cl2 8_675 0.9300 2.8000 3.695(3) 162.00 yes

loop_
_geom_torsion_atom_site_label_1
_geom_torsion_atom_site_label_2
_geom_torsion_atom_site_label_3
_geom_torsion_atom_site_label_4
_geom_torsion_site_symmetry_1
_geom_torsion_site_symmetry_4
_geom_torsion
O1A Cd1 Cl2 Cd1 . 8_675 -90.42(5)
N1A Cd1 Cl2 Cd1 . 8_675 -64.11(12)
Cl1 Cd1 Cl2 Cd1 . 8_675 97.48(2)
Cl2 Cd1 Cl2 Cd1 8_575 8_675 -176.654(19)
Cl1 Cd1 Cl2 Cd1 8_675 8_675 5.552(19)
O1A Cd1 Cl1 Cd1 . 8_575 -61.28(16)
N1A Cd1 Cl1 Cd1 . 8_575 -95.38(5)
Cl2 Cd1 Cl1 Cd1 . 8_575 92.21(2)
Cl2 Cd1 Cl1 Cd1 8_575 8_575 -5.598(19)
Cl1 Cd1 Cl1 Cd1 8_675 8_575 175.62(2)
N1A Cd1 O1A C1A . . 7.99(18)
Cl1 Cd1 O1A C1A . . -28.5(3)
Cl2 Cd1 O1A C1A . . 176.67(18)
Cl2 Cd1 O1A C1A 8_575 . -83.71(18)
Cl1 Cd1 O1A C1A 8_675 . 94.44(18)
O1A Cd1 N1A C3A . . 177.2(2)
Cl1 Cd1 N1A C3A . . -13.4(2)
Cl2 Cd1 N1A C3A . . 149.07(16)
Cl2 Cd1 N1A C3A 8_575 . -96.6(2)
Cl1 Cd1 N1A C3A 8_675 . 80.7(2)
O1A Cd1 N1A C2A . . -8.93(17)
Cl1 Cd1 N1A C2A . . 160.48(17)
Cl2 Cd1 N1A C2A . . -37.1(3)
Cl2 Cd1 N1A C2A 8_575 . 77.28(17)
Cl1 Cd1 N1A C2A 8_675 . -105.48(17)
C5B N2B C4B C3B . . 0.7(4)
C2A N1A C3A C4A . . -1.5(4)
Cd1 N1A C3A C4A . . 172.11(18)
Cd1 O1A C1A O2A . . 176.64(18)
Cd1 O1A C1A C2A . . -6.0(3)
C2B N1B C3B C4B . . 0.7(4)
N2B C4B C3B N1B . . -1.3(4)
C4B N2B C5B N3B . . -179.5(2)
C4B N2B C5B C2B . . 0.4(4)
C3B N1B C2B C5B . . 0.5(4)
C3B N1B C2B C1B . . 179.7(2)
N3B C5B C2B N1B . . 178.8(2)
N2B C5B C2B N1B . . -1.1(4)
N3B C5B C2B C1B . . -0.4(4)
N2B C5B C2B C1B . . 179.8(2)
O2B C1B C2B N1B . . -176.4(2)
O1B C1B C2B N1B . . 4.7(3)
O2B C1B C2B C5B . . 2.8(4)
O1B C1B C2B C5B . . -176.1(2)
C5A N2A C4A C3A . . 1.0(4)
N1A C3A C4A N2A . . 0.0(4)
C4A N2A C5A N3A . . -179.7(2)
C4A N2A C5A C2A . . -0.6(3)
C3A N1A C2A C5A . . 1.8(4)
Cd1 N1A C2A C5A . . -172.47(18)
C3A N1A C2A C1A . . -176.3(2)
Cd1 N1A C2A C1A . . 9.4(3)
N3A C5A C2A N1A . . 178.2(2)
N2A C5A C2A N1A . . -0.8(4)
N3A C5A C2A C1A . . -3.8(4)
N2A C5A C2A C1A . . 177.2(2)
O2A C1A C2A N1A . . 174.6(2)
O1A C1A C2A N1A . . -2.9(3)
O2A C1A C2A C5A . . -3.5(4)
O1A C1A C2A C5A . . 179.0(2)

_cod_database_fobs_code 2021442
